data_7223147
loop_
_publ_author_name
'Shen, Lanlan'
'Yang, Lu'
'Fan, Yong'
'Wang, Li'
'Xu, Jianing'

_publ_section_title
;
 Construction of a series of lanthanide metal--organic frameworks:
 synthesis, structure, luminescence and white light emission
;
_journal_issue 48
_journal_name_full CrystEngComm
_journal_page_first 9363
_journal_paper_doi 10.1039/C5CE01718A
_journal_volume 17
_journal_year 2015
_chemical_formula_sum 'C11 H3 Gd2 N O20'
_chemical_formula_weight 783.64
_chemical_name_systematic
; 
 ? 
;
_space_group_IT_number 2
_symmetry_cell_setting triclinic
_symmetry_space_group_name_Hall '-P 1'
_symmetry_space_group_name_H-M 'P -1'
_atom_sites_solution_hydrogens geom
_atom_sites_solution_primary direct
_atom_sites_solution_secondary difmap
_audit_creation_method SHELXL-97
_audit_update_record
;
2015-08-21 deposited with the CCDC.
2015-11-04 downloaded from the CCDC.
;
_cell_angle_alpha 93.86(3)
_cell_angle_beta 102.68(3)
_cell_angle_gamma 106.85(3)
_cell_formula_units_Z 2
_cell_length_a 8.2340(16)
_cell_length_b 10.489(2)
_cell_length_c 13.085(3)
_cell_measurement_temperature 293(2)
_cell_volume 1044.8(4)
_computing_structure_refinement 'SHELXL-97 (Sheldrick, 1997)'
_computing_structure_solution 'SHELXS-97 (Sheldrick, 1990)'
_diffrn_ambient_temperature 293(2)
_diffrn_measured_fraction_theta_full 0.986
_diffrn_measured_fraction_theta_max 0.986
_diffrn_measurement_device_type 'Rigaku R-AXIS RAPID'
_diffrn_radiation_monochromator graphite
_diffrn_radiation_source 'fine-focus sealed tube'
_diffrn_radiation_type MoK\a
_diffrn_radiation_wavelength 0.71073
_diffrn_reflns_av_R_equivalents 0.0172
_diffrn_reflns_av_sigmaI/netI 0.0220
_diffrn_reflns_limit_h_max 10
_diffrn_reflns_limit_h_min -9
_diffrn_reflns_limit_k_max 12
_diffrn_reflns_limit_k_min -13
_diffrn_reflns_limit_l_max 16
_diffrn_reflns_limit_l_min -16
_diffrn_reflns_number 10291
_diffrn_reflns_theta_full 27.46
_diffrn_reflns_theta_max 27.46
_diffrn_reflns_theta_min 3.05
_exptl_absorpt_coefficient_mu 6.393
_exptl_absorpt_correction_type none
_exptl_crystal_colour colorless
_exptl_crystal_density_diffrn 2.491
_exptl_crystal_density_method 'not measured'
_exptl_crystal_description block
_exptl_crystal_F_000 728
_exptl_crystal_size_max 0.1
_exptl_crystal_size_mid 0.1
_exptl_crystal_size_min 0.1
_refine_diff_density_max 1.069
_refine_diff_density_min -0.923
_refine_diff_density_rms 0.261
_refine_ls_extinction_method none
_refine_ls_goodness_of_fit_ref 1.274
_refine_ls_hydrogen_treatment mixed
_refine_ls_matrix_type full
_refine_ls_number_parameters 307
_refine_ls_number_reflns 4714
_refine_ls_number_restraints 0
_refine_ls_restrained_S_all 1.274
_refine_ls_R_factor_all 0.0257
_refine_ls_R_factor_gt 0.0220
_refine_ls_shift/su_max 0.006
_refine_ls_shift/su_mean 0.001
_refine_ls_structure_factor_coef Fsqd
_refine_ls_weighting_details 'calc w=1/[\s^2^(Fo^2^)+(0.0507P)^2^+2.1618P] where P=(Fo^2^+2Fc^2^)/3'
_refine_ls_weighting_scheme calc
_refine_ls_wR_factor_gt 0.0804
_refine_ls_wR_factor_ref 0.0948
_reflns_number_gt 4336
_reflns_number_total 4714
_reflns_threshold_expression >2sigma(I)
_cod_data_source_file c5ce01718a2.cif
_cod_data_source_block y
_cod_depositor_comments
;
The following automatic conversions were performed:

'_symmetry_cell_setting' value 'Triclinic' changed to 'triclinic'
according to
/usr/data/users/saulius/crontab/automatic-downloads/rss-feeds/RSC/lib/dictionaries/cif_core.dic
dictionary named 'cif_core.dic' version 2.4.2 from 2011-04-26.

Automatic conversion script
Id: cif_fix_values 3271 2015-04-21 07:52:19Z andrius 

 Adding full bibliography for 7223145--7223147.cif.
;
_cod_original_sg_symbol_H-M P-1
_cod_database_code 7223147

loop_
_symmetry_equiv_pos_as_xyz
'x, y, z'
'-x, -y, -z'

loop_
_atom_site_label
_atom_site_type_symbol
_atom_site_fract_x
_atom_site_fract_y
_atom_site_fract_z
_atom_site_U_iso_or_equiv
_atom_site_adp_type
_atom_site_occupancy
_atom_site_symmetry_multiplicity
_atom_site_calc_flag
_atom_site_refinement_flags
C1 C 1.1087(6) 0.4288(5) 0.8454(4) 0.0146(9) Uani 1 1 d .
C2 C 0.0012(6) 0.3056(5) 0.7618(4) 0.0168(9) Uani 1 1 d .
C3 C 0.5558(6) 0.0144(5) 0.9588(4) 0.0146(9) Uani 1 1 d .
C4 C 0.4671(6) 0.2939(5) 0.7094(4) 0.0151(9) Uani 1 1 d .
C5 C 0.3538(6) 0.1537(5) 0.6567(4) 0.0163(9) Uani 1 1 d .
C6 C 0.3532(8) 0.1042(5) 0.5577(4) 0.0254(11) Uani 1 1 d .
H6 H 0.4190 0.1578 0.5181 0.031 Uiso 1 1 calc R
C7 C 0.2523(7) -0.0283(5) 0.5168(4) 0.0251(11) Uani 1 1 d .
C8 C 0.1479(7) -0.1027(5) 0.5768(4) 0.0220(10) Uani 1 1 d .
H8 H 0.0737 -0.1897 0.5507 0.026 Uiso 1 1 calc R
C9 C 0.1591(6) -0.0422(4) 0.6769(4) 0.0148(9) Uani 1 1 d .
C10 C 1.0952(6) 0.5300(5) 0.5374(4) 0.0157(9) Uani 1 1 d .
C11 C 1.0599(6) 0.8853(4) 0.7523(4) 0.0160(9) Uani 1 1 d .
Gd1 Gd 0.27924(2) 0.181873(19) 0.899751(15) 0.01147(9) Uani 1 1 d .
Gd2 Gd 0.83249(3) 0.53776(2) 0.688911(16) 0.01111(9) Uani 1 1 d .
N1 N 0.2598(5) 0.0827(4) 0.7167(3) 0.0138(8) Uani 1 1 d .
O1 O 0.0815(4) -0.0488(3) 0.8406(3) 0.0174(7) Uani 1 1 d .
O2 O 0.0242(5) 0.1969(4) 0.7748(3) 0.0246(8) Uani 1 1 d .
O3 O 0.3335(4) 0.0452(4) 1.0401(3) 0.0192(7) Uani 1 1 d .
O4 O 0.2314(4) 0.4118(3) 0.9135(3) 0.0189(7) Uani 1 1 d .
O5 O 0.5246(4) 0.0971(3) 0.8983(3) 0.0182(7) Uani 1 1 d .
O6 O 1.0663(5) 0.5342(3) 0.8375(3) 0.0191(7) Uani 1 1 d .
O7 O 0.4547(5) 0.3294(3) 0.8009(3) 0.0209(7) Uani 1 1 d .
O8 O 0.8917(5) 0.3260(4) 0.6837(3) 0.0258(8) Uani 1 1 d .
O9 O 0.7801(5) 0.4725(4) 0.5016(3) 0.0229(8) Uani 1 1 d .
O10 O 0.0830(5) 0.1838(4) 1.0127(3) 0.0241(8) Uani 1 1 d .
O11 O 0.9607(5) 0.7669(3) 0.7210(3) 0.0226(8) Uani 1 1 d .
O12 O 0.5099(5) 0.3326(4) 1.0390(3) 0.0235(8) Uani 1 1 d .
O13 O 0.6094(5) 0.6425(4) 0.6153(3) 0.0299(9) Uani 1 1 d .
O14 O 0.5633(5) 0.3647(4) 0.6598(3) 0.0222(8) Uani 1 1 d .
O15 O 0.7255(5) 0.5702(4) 0.8388(3) 0.0296(9) Uani 1 1 d .
O16 O 1.1023(5) 0.5776(4) 0.6286(3) 0.0218(7) Uani 1 1 d .
O17 O 0.6559(7) 0.9018(5) 0.7284(4) 0.0435(11) Uani 1 1 d .
O18 O 0.6410(6) 0.2346(5) 0.2081(4) 0.0403(11) Uani 1 1 d .
O19 O 0.8488(5) 0.3085(4) 0.9532(4) 0.0336(9) Uani 1 1 d .
O20 O 0.2642(7) -0.0777(4) 0.4232(3) 0.0419(12) Uani 1 1 d .
H20 H 0.2108 -0.0463 0.3762 0.063 Uiso 1 1 calc R

loop_
_atom_site_aniso_label
_atom_site_aniso_U_11
_atom_site_aniso_U_22
_atom_site_aniso_U_33
_atom_site_aniso_U_23
_atom_site_aniso_U_13
_atom_site_aniso_U_12
C1 0.014(2) 0.016(2) 0.013(2) 0.0026(17) 0.0035(16) 0.0036(17)
C2 0.016(2) 0.017(2) 0.014(2) -0.0003(17) 0.0017(17) 0.0031(18)
C3 0.011(2) 0.014(2) 0.015(2) 0.0009(17) -0.0007(17) 0.0020(17)
C4 0.012(2) 0.014(2) 0.017(2) 0.0016(17) 0.0024(17) 0.0013(17)
C5 0.015(2) 0.017(2) 0.015(2) 0.0013(17) 0.0026(17) 0.0040(18)
C6 0.035(3) 0.018(3) 0.017(2) 0.0022(19) 0.012(2) -0.003(2)
C7 0.028(3) 0.024(3) 0.016(2) -0.001(2) 0.005(2) -0.002(2)
C8 0.029(3) 0.014(2) 0.017(2) -0.0019(18) 0.008(2) -0.0035(19)
C9 0.015(2) 0.012(2) 0.016(2) 0.0011(16) 0.0025(17) 0.0029(17)
C10 0.016(2) 0.018(2) 0.014(2) 0.0029(17) 0.0037(18) 0.0058(18)
C11 0.017(2) 0.009(2) 0.021(2) 0.0018(17) 0.0069(18) 0.0010(17)
Gd1 0.01183(14) 0.00997(14) 0.01191(13) 0.00128(9) 0.00286(9) 0.00248(10)
Gd2 0.01242(13) 0.00892(13) 0.01101(13) 0.00051(8) 0.00380(8) 0.00139(9)
N1 0.0137(18) 0.0127(18) 0.0142(18) 0.0018(14) 0.0033(15) 0.0030(15)
O1 0.0198(16) 0.0125(16) 0.0168(16) 0.0021(12) 0.0056(13) -0.0002(13)
O2 0.0269(19) 0.0146(17) 0.029(2) -0.0032(14) -0.0026(15) 0.0094(15)
O3 0.0167(16) 0.0234(18) 0.0210(17) 0.0064(14) 0.0056(13) 0.0101(14)
O4 0.0177(16) 0.0179(17) 0.0184(17) 0.0017(13) -0.0006(13) 0.0053(13)
O5 0.0173(16) 0.0202(17) 0.0205(17) 0.0084(13) 0.0061(13) 0.0089(14)
O6 0.0243(17) 0.0140(16) 0.0166(17) -0.0012(13) 0.0017(13) 0.0056(14)
O7 0.0240(17) 0.0165(17) 0.0181(17) -0.0004(13) 0.0088(14) -0.0020(14)
O8 0.036(2) 0.0137(17) 0.0212(18) -0.0025(14) -0.0056(16) 0.0086(15)
O9 0.0184(17) 0.036(2) 0.0146(17) -0.0001(15) 0.0079(14) 0.0071(15)
O10 0.0266(19) 0.027(2) 0.0242(19) 0.0095(15) 0.0146(16) 0.0092(16)
O11 0.0239(18) 0.0132(17) 0.0266(19) 0.0000(14) 0.0104(15) -0.0026(14)
O12 0.0203(17) 0.0205(18) 0.0224(18) 0.0000(14) -0.0029(14) 0.0020(14)
O13 0.0253(19) 0.025(2) 0.039(2) 0.0026(17) -0.0005(17) 0.0125(16)
O14 0.0208(17) 0.0178(17) 0.0224(18) 0.0013(14) 0.0097(14) -0.0054(14)
O15 0.0254(19) 0.036(2) 0.024(2) -0.0083(16) 0.0130(16) 0.0011(17)
O16 0.0176(16) 0.029(2) 0.0152(17) -0.0038(14) 0.0050(13) 0.0028(15)
O17 0.049(3) 0.036(2) 0.046(3) 0.007(2) 0.018(2) 0.009(2)
O18 0.031(2) 0.043(3) 0.035(2) 0.011(2) -0.0043(18) 0.002(2)
O19 0.024(2) 0.032(2) 0.048(3) 0.0054(19) 0.0157(18) 0.0104(17)
O20 0.063(3) 0.031(2) 0.019(2) -0.0070(16) 0.019(2) -0.009(2)

loop_
_atom_type_symbol
_atom_type_description
_atom_type_scat_dispersion_real
_atom_type_scat_dispersion_imag
_atom_type_scat_source
C C 0.0033 0.0016 'International Tables Vol C Tables 4.2.6.8 and 6.1.1.4'
H H 0.0000 0.0000 'International Tables Vol C Tables 4.2.6.8 and 6.1.1.4'
N N 0.0061 0.0033 'International Tables Vol C Tables 4.2.6.8 and 6.1.1.4'
O O 0.0106 0.0060 'International Tables Vol C Tables 4.2.6.8 and 6.1.1.4'
Gd Gd -0.1653 3.9035 'International Tables Vol C Tables 4.2.6.8 and 6.1.1.4'

loop_
_geom_angle_atom_site_label_1
_geom_angle_atom_site_label_2
_geom_angle_atom_site_label_3
_geom_angle
_geom_angle_site_symmetry_1
_geom_angle_site_symmetry_3
O4 C1 O6 127.5(4) 1_655 .
O4 C1 C2 115.3(4) 1_655 1_655
O6 C1 C2 117.2(4) . 1_655
O2 C2 O8 125.1(5) . 1_455
O2 C2 C1 118.7(4) . 1_455
O8 C2 C1 116.1(4) 1_455 1_455
O3 C3 O5 126.8(4) 2_657 .
O3 C3 C3 117.3(5) 2_657 2_657
O5 C3 C3 115.9(5) . 2_657
O14 C4 O7 125.3(4) . .
O14 C4 C5 118.1(4) . .
O7 C4 C5 116.5(4) . .
N1 C5 C6 123.4(4) . .
N1 C5 C4 114.3(4) . .
C6 C5 C4 122.3(4) . .
C5 C6 C7 118.9(5) . .
O20 C7 C6 117.8(5) . .
O20 C7 C8 123.7(5) . .
C6 C7 C8 118.5(5) . .
C9 C8 C7 117.6(4) . .
N1 C9 C8 123.4(4) . .
N1 C9 C11 113.8(4) . 1_445
C8 C9 C11 122.8(4) . 1_445
O16 C10 O9 127.9(5) . 2_766
O16 C10 C10 115.0(5) . 2_766
O9 C10 C10 117.1(5) 2_766 2_766
O1 C11 O11 125.2(4) 1_665 .
O1 C11 C9 116.6(4) 1_665 1_665
O11 C11 C9 118.1(4) . 1_665
O12 Gd1 O2 135.90(12) . .
O12 Gd1 O10 87.49(14) . .
O2 Gd1 O10 78.60(14) . .
O12 Gd1 O5 77.46(13) . .
O2 Gd1 O5 137.98(13) . .
O10 Gd1 O5 137.04(12) . .
O12 Gd1 O7 77.91(13) . .
O2 Gd1 O7 87.02(13) . .
O10 Gd1 O7 140.86(13) . .
O5 Gd1 O7 74.98(12) . .
O12 Gd1 O3 74.73(12) . .
O2 Gd1 O3 135.70(13) . .
O10 Gd1 O3 70.92(12) . .
O5 Gd1 O3 66.35(11) . .
O7 Gd1 O3 136.36(12) . .
O12 Gd1 O1 146.15(12) . .
O2 Gd1 O1 73.24(12) . .
O10 Gd1 O1 82.14(13) . .
O5 Gd1 O1 88.47(12) . .
O7 Gd1 O1 128.20(11) . .
O3 Gd1 O1 71.42(12) . .
O12 Gd1 N1 134.65(13) . .
O2 Gd1 N1 68.51(13) . .
O10 Gd1 N1 137.78(13) . .
O5 Gd1 N1 69.47(12) . .
O7 Gd1 N1 64.36(12) . .
O3 Gd1 N1 116.33(12) . .
O1 Gd1 N1 63.86(12) . .
O12 Gd1 O4 70.88(12) . .
O2 Gd1 O4 65.02(12) . .
O10 Gd1 O4 70.80(12) . .
O5 Gd1 O4 136.67(12) . .
O7 Gd1 O4 70.12(12) . .
O3 Gd1 O4 128.79(12) . .
O1 Gd1 O4 133.56(11) . .
N1 Gd1 O4 114.86(12) . .
O11 Gd2 O14 143.67(14) . .
O11 Gd2 O15 84.48(14) . .
O14 Gd2 O15 74.67(13) . .
O11 Gd2 O9 106.80(13) . .
O14 Gd2 O9 80.69(13) . .
O15 Gd2 O9 150.14(13) . .
O11 Gd2 O8 143.94(14) . .
O14 Gd2 O8 72.05(14) . .
O15 Gd2 O8 109.11(15) . .
O9 Gd2 O8 78.24(13) . .
O11 Gd2 O6 84.96(13) . .
O14 Gd2 O6 117.09(13) . .
O15 Gd2 O6 75.75(14) . .
O9 Gd2 O6 131.68(12) . .
O8 Gd2 O6 67.41(12) . .
O11 Gd2 O16 75.21(13) . .
O14 Gd2 O16 137.03(13) . .
O15 Gd2 O16 142.94(13) . .
O9 Gd2 O16 66.68(12) . .
O8 Gd2 O16 74.45(14) . .
O6 Gd2 O16 71.92(12) . .
O11 Gd2 O13 71.87(14) . .
O14 Gd2 O13 75.29(14) . .
O15 Gd2 O13 79.63(15) . .
O9 Gd2 O13 78.00(14) . .
O8 Gd2 O13 142.10(13) . .
O6 Gd2 O13 147.57(13) . .
O16 Gd2 O13 121.06(14) . .
C9 N1 C5 118.1(4) . .
C9 N1 Gd1 121.4(3) . .
C5 N1 Gd1 120.5(3) . .
C11 O1 Gd1 124.3(3) 1_445 .
C2 O2 Gd1 121.3(3) . .
C3 O3 Gd1 119.5(3) 2_657 .
C1 O4 Gd1 117.9(3) 1_455 .
C3 O5 Gd1 120.3(3) . .
C1 O6 Gd2 119.2(3) . .
C4 O7 Gd1 124.1(3) . .
C2 O8 Gd2 119.4(3) 1_655 .
C10 O9 Gd2 120.0(3) 2_766 .
C11 O11 Gd2 166.5(3) . .
C4 O14 Gd2 140.8(3) . .
C10 O16 Gd2 119.7(3) . .

loop_
_geom_bond_atom_site_label_1
_geom_bond_atom_site_label_2
_geom_bond_distance
_geom_bond_site_symmetry_2
C1 O4 1.255(6) 1_655
C1 O6 1.257(6) .
C1 C2 1.540(7) 1_655
C2 O2 1.226(6) .
C2 O8 1.280(6) 1_455
C2 C1 1.540(7) 1_455
C3 O3 1.244(6) 2_657
C3 O5 1.256(6) .
C3 C3 1.554(9) 2_657
C4 O14 1.244(6) .
C4 O7 1.264(6) .
C4 C5 1.514(6) .
C5 N1 1.335(6) .
C5 C6 1.361(7) .
C6 C7 1.394(7) .
C7 O20 1.332(6) .
C7 C8 1.399(7) .
C8 C9 1.389(7) .
C9 N1 1.328(6) .
C9 C11 1.520(6) 1_445
C10 O16 1.244(6) .
C10 O9 1.248(6) 2_766
C10 C10 1.577(9) 2_766
C11 O1 1.256(6) 1_665
C11 O11 1.255(6) .
C11 C9 1.520(6) 1_665
Gd1 O12 2.403(4) .
Gd1 O2 2.414(4) .
Gd1 O10 2.421(4) .
Gd1 O5 2.435(3) .
Gd1 O7 2.439(3) .
Gd1 O3 2.448(3) .
Gd1 O1 2.452(3) .
Gd1 N1 2.499(4) .
Gd1 O4 2.555(3) .
Gd2 O11 2.295(3) .
Gd2 O14 2.358(3) .
Gd2 O15 2.362(4) .
Gd2 O9 2.409(4) .
Gd2 O8 2.408(4) .
Gd2 O6 2.428(4) .
Gd2 O16 2.451(4) .
Gd2 O13 2.458(4) .
O1 C11 1.256(6) 1_445
O3 C3 1.244(6) 2_657
O4 C1 1.255(6) 1_455
O8 C2 1.280(6) 1_655
O9 C10 1.248(6) 2_766
